data_4327988
loop_
_publ_author_name
'Fabrice Pointillart'
'Adrien Bourdolle'
'Thomas Cauchy'
'Olivier Maury'
'Yann Le Gal'
'St\'ephane Golhen'
'Olivier Cador'
'Lahc\`ene Ouahab'

_publ_section_title
;
 In Solution Sensitization of Er(III) Luminescence by the
 4-Tetrathiafulvalene-2,6-pyridinedicarboxylic Acid Dimethyl Antenna
 Ligand
;
_journal_name_full 'Inorganic Chemistry'
_journal_page_first 978
_journal_page_last 984
_journal_paper_doi 10.1021/ic202045a
_journal_volume 51
_journal_year 2012
_chemical_formula_sum 'C60 H28 Er2 F36 N2 O20 S8'
_chemical_formula_weight 2371.84
_chemical_name_systematic
;
 ?
;
_space_group_IT_number 144
_symmetry_cell_setting hexagonal
_symmetry_space_group_name_Hall 'P 31'
_symmetry_space_group_name_H-M 'P 31'
_atom_sites_solution_hydrogens geom
_atom_sites_solution_primary direct
_atom_sites_solution_secondary difmap
_audit_creation_method SHELXL-97
_cell_angle_alpha 90.00
_cell_angle_beta 90.00
_cell_angle_gamma 120.00
_cell_formula_units_Z 3
_cell_length_a 17.910(5)
_cell_length_b 17.910(5)
_cell_length_c 22.424(5)
_cell_measurement_temperature 293(2)
_cell_measurement_theta_max 25.68
_cell_measurement_theta_min 1.31
_cell_volume 6229(3)
_computing_structure_refinement 'SHELXL-97 (Sheldrick, 1997)'
_diffrn_ambient_temperature 293(2)
_diffrn_detector_area_resol_mean 9
_diffrn_measured_fraction_theta_full 0.998
_diffrn_measured_fraction_theta_max 0.998
_diffrn_measurement_device '95mm CCD camera on \k-goniostat'
_diffrn_measurement_device_type KappaCCD
_diffrn_measurement_method CCD
_diffrn_radiation_monochromator 'horizonally mounted graphite crystal'
_diffrn_radiation_source 'fine-focus sealed tube'
_diffrn_radiation_type MoK\a
_diffrn_radiation_wavelength 0.71073
_diffrn_reflns_av_R_equivalents 0.0349
_diffrn_reflns_av_sigmaI/netI 0.0584
_diffrn_reflns_limit_h_max 21
_diffrn_reflns_limit_h_min -21
_diffrn_reflns_limit_k_max 21
_diffrn_reflns_limit_k_min -21
_diffrn_reflns_limit_l_max 27
_diffrn_reflns_limit_l_min -27
_diffrn_reflns_number 23555
_diffrn_reflns_theta_full 25.68
_diffrn_reflns_theta_max 25.68
_diffrn_reflns_theta_min 1.31
_exptl_absorpt_coefficient_mu 2.355
_exptl_absorpt_correction_type none
_exptl_crystal_colour black
_exptl_crystal_density_diffrn 1.897
_exptl_crystal_description needle
_exptl_crystal_F_000 3450
_exptl_crystal_size_max 0.23
_exptl_crystal_size_mid 0.09
_exptl_crystal_size_min 0.08
_refine_diff_density_max 0.639
_refine_diff_density_min -1.724
_refine_diff_density_rms 0.092
_refine_ls_abs_structure_details 'Flack H D (1983), Acta Cryst. A39, 876-881'
_refine_ls_abs_structure_Flack 0.00
_refine_ls_extinction_method none
_refine_ls_goodness_of_fit_ref 1.023
_refine_ls_hydrogen_treatment constr
_refine_ls_matrix_type full
_refine_ls_number_parameters 1290
_refine_ls_number_reflns 15705
_refine_ls_number_restraints 0
_refine_ls_restrained_S_all 1.023
_refine_ls_R_factor_all 0.1153
_refine_ls_R_factor_gt 0.0661
_refine_ls_shift/su_max 0.001
_refine_ls_shift/su_mean 0.000
_refine_ls_structure_factor_coef Fsqd
_refine_ls_weighting_details 'calc w=1/[\s^2^(Fo^2^)+(0.0898P)^2^+10.5865P] where P=(Fo^2^+2Fc^2^)/3'
_refine_ls_weighting_scheme calc
_refine_ls_wR_factor_gt 0.1577
_refine_ls_wR_factor_ref 0.1875
_reflns_number_gt 9857
_reflns_number_total 15705
_reflns_threshold_expression >2sigma(I)
_cod_data_source_file ic202045a_si_002_2.cif
_cod_data_source_block import-fpr352
_cod_database_code 4327988

loop_
_symmetry_equiv_pos_as_xyz
'x, y, z'
'-y, x-y, z+1/3'
'-x+y, -x, z+2/3'

loop_
_atom_site_label
_atom_site_type_symbol
_atom_site_fract_x
_atom_site_fract_y
_atom_site_fract_z
_atom_site_U_iso_or_equiv
_atom_site_adp_type
_atom_site_occupancy
_atom_site_symmetry_multiplicity
_atom_site_calc_flag
_atom_site_refinement_flags
_atom_site_disorder_assembly
_atom_site_disorder_group
Er1 Er 0.65811(5) 0.01778(6) 0.8016(7) 0.0897(3) Uani 1 1 d . A .
Er2 Er 1.01799(6) -0.34177(5) 0.6325(7) 0.0894(2) Uani 1 1 d . B .
S8 S 0.9831(3) 0.0717(2) 0.6400(7) 0.0836(10) Uani 1 1 d . B .
S4 S 1.0715(2) -0.0170(3) 0.7942(7) 0.0844(10) Uani 1 1 d . A .
S5 S 0.8874(3) 0.1833(3) 0.6484(7) 0.0987(12) Uani 1 1 d . . .
S1 S 1.1825(3) -0.1130(3) 0.7859(7) 0.0964(12) Uani 1 1 d . . .
S3 S 1.2333(3) 0.1542(3) 0.7898(7) 0.0963(13) Uani 1 1 d . A .
S7 S 1.1509(3) 0.2304(3) 0.6434(7) 0.0941(13) Uani 1 1 d . . .
S2 S 1.3428(3) 0.0550(4) 0.7757(7) 0.1128(14) Uani 1 1 d . . .
S6 S 1.0543(4) 0.3435(3) 0.6585(7) 0.1120(14) Uani 1 1 d . . .
O15 O 1.0811(7) -0.2801(7) 0.5404(8) 0.086(3) Uani 1 1 d . . .
O14 O 0.8248(7) -0.2499(7) 0.6121(9) 0.095(3) Uani 1 1 d . . .
C34 C 1.0371(9) 0.1848(8) 0.6468(9) 0.067(3) Uani 1 1 d . . .
O5 O 0.5558(10) -0.0508(10) 0.8773(9) 0.108(4) Uani 1 1 d . . .
N1 N 0.8078(10) 0.0427(9) 0.8121(8) 0.081(3) Uani 1 1 d . . .
O9 O 0.7009(8) -0.0340(8) 0.7183(8) 0.093(3) Uani 1 1 d . . .
O6 O 0.7220(7) 0.0830(7) 0.8957(8) 0.091(3) Uani 1 1 d . . .
O7 O 0.6005(8) 0.1056(9) 0.8247(9) 0.099(3) Uani 1 1 d . . .
N2 N 1.0432(9) -0.1911(8) 0.6231(9) 0.079(3) Uani 1 1 d . . .
O13 O 0.8919(8) -0.3274(8) 0.6058(8) 0.095(3) Uani 1 1 d . . .
C8 C 0.8984(11) -0.0218(11) 0.8127(9) 0.082(4) Uani 1 1 d . . .
H8 H 0.9035 -0.0710 0.8152 0.098 Uiso 1 1 calc R A .
O18 O 1.0737(10) -0.3644(11) 0.7225(9) 0.128(5) Uani 1 1 d . . .
O12 O 1.2666(9) -0.0830(9) 0.6254(9) 0.109(4) Uani 1 1 d . B .
O17 O 1.1069(10) -0.3959(9) 0.6093(9) 0.109(4) Uani 1 1 d . . .
O8 O 0.6355(11) 0.0728(9) 0.7137(9) 0.124(5) Uani 1 1 d . . .
C40 C 1.1840(14) -0.1543(17) 0.6354(9) 0.098(6) Uani 1 1 d . . .
O11 O 1.1702(9) -0.2216(9) 0.6460(8) 0.096(3) Uani 1 1 d . B .
C9 C 0.8194(11) -0.0261(12) 0.8147(9) 0.082(4) Uani 1 1 d . A .
C20 C 0.739(2) 0.139(6) 0.995(2) 0.47(7) Uani 1 1 d . . .
O16 O 0.9495(10) -0.4460(10) 0.5566(9) 0.111(4) Uani 1 1 d . . .
C13 C 0.8738(12) 0.1149(11) 0.8055(9) 0.076(4) Uani 1 1 d . A .
C3 C 1.2315(10) 0.0006(10) 0.7837(9) 0.077(4) Uani 1 1 d . A .
O2 O 0.7486(7) -0.1756(7) 0.8215(9) 0.098(3) Uani 1 1 d . A .
O10 O 0.5365(12) -0.0993(13) 0.7623(9) 0.127(5) Uani 1 1 d . . .
F26 F 1.1801(12) -0.4765(11) 0.5464(12) 0.222(9) Uani 1 1 d . B .
C46 C 1.1644(11) -0.2536(13) 0.4556(10) 0.088(5) Uani 1 1 d . . .
C37 C 1.0647(10) -0.0250(11) 0.6289(9) 0.082(4) Uani 1 1 d . B .
C39 C 1.1231(9) -0.1190(9) 0.6288(9) 0.065(3) Uani 1 1 d . B .
F6 F 0.7340(11) 0.1921(16) 1.0223(11) 0.241(11) Uani 1 1 d . A .
C42 C 0.9814(9) -0.0941(8) 0.6218(9) 0.066(3) Uani 1 1 d . . .
H42 H 0.9337 -0.0867 0.6187 0.079 Uiso 1 1 calc R B .
O20 O 0.9002(11) -0.4640(10) 0.6709(9) 0.110(4) Uani 1 1 d . . .
C38 C 1.1360(11) -0.0404(11) 0.6312(9) 0.085(4) Uani 1 1 d . . .
H38 H 1.1919 0.0059 0.6343 0.102 Uiso 1 1 calc R B .
O3 O 0.7781(8) 0.1677(8) 0.7885(8) 0.090(3) Uani 1 1 d . . .
C7 C 0.9756(9) 0.0664(8) 0.8063(8) 0.067(3) Uani 1 1 d . A .
C44 C 0.8885(12) -0.2638(10) 0.6113(9) 0.083(5) Uani 1 1 d . B .
C35 C 1.1501(10) 0.1363(10) 0.6352(9) 0.083(4) Uani 1 1 d . B .
H35 H 1.2019 0.1366 0.6310 0.099 Uiso 1 1 calc R . .
C6 C 1.0630(8) 0.0774(8) 0.8005(8) 0.065(3) Uani 1 1 d . . .
C10 C 0.7390(13) -0.1063(11) 0.8239(9) 0.085(4) Uani 1 1 d . . .
F23 F 0.847(2) -0.6089(18) 0.5026(12) 0.253(10) Uani 1 1 d . B .
C1 C 1.2815(15) -0.1102(17) 0.7936(12) 0.123(7) Uani 1 1 d . . .
H1 H 1.2846 -0.1600 0.7996 0.148 Uiso 1 1 calc R . .
C5 C 1.1359(9) 0.1509(11) 0.7982(9) 0.088(4) Uani 1 1 d . A .
H5 H 1.1350 0.2023 0.8012 0.106 Uiso 1 1 calc R . .
F8 F 0.5393(17) 0.2415(14) 0.8121(13) 0.260(12) Uani 1 1 d . A .
F7 F 0.5227(12) 0.1782(12) 0.8861(11) 0.213(9) Uani 1 1 d . A .
C11 C 0.6643(15) -0.2620(11) 0.8212(13) 0.150(10) Uani 1 1 d . . .
H11A H 0.6767 -0.3081 0.8181 0.224 Uiso 1 1 calc R A .
H11B H 0.6298 -0.2639 0.7878 0.224 Uiso 1 1 calc R . .
H11C H 0.6334 -0.2680 0.8575 0.224 Uiso 1 1 calc R . .
C51 C 1.2169(12) -0.4247(12) 0.5903(12) 0.110(6) Uani 1 1 d . . .
O1 O 0.6709(8) -0.1084(8) 0.8278(8) 0.097(3) Uani 1 1 d . A .
F5 F 0.817(3) 0.166(3) 0.9918(19) 0.37(3) Uani 1 1 d . A .
C12 C 0.9603(12) 0.1348(10) 0.8036(9) 0.081(4) Uani 1 1 d . . .
H12 H 1.0052 0.1915 0.8006 0.098 Uiso 1 1 calc R A .
F20 F 1.1977(17) -0.2678(12) 0.4160(11) 0.248(11) Uani 1 1 d . B .
C33 C 0.9989(10) 0.2290(11) 0.6518(9) 0.081(4) Uani 1 1 d . . .
F13 F 0.7618(19) -0.0546(16) 0.6066(14) 0.292(16) Uani 1 1 d . . .
C26 C 0.714(2) -0.1086(17) 0.6349(11) 0.140(10) Uani 1 1 d . A .
C4 C 1.1840(9) 0.0435(10) 0.7892(9) 0.077(4) Uani 1 1 d . . .
F9 F 0.6460(11) 0.2904(15) 0.8609(12) 0.264(13) Uani 1 1 d . A .
F19 F 1.136(4) -0.218(4) 0.4298(18) 0.56(5) Uani 1 1 d . B .
C2 C 1.3581(17) -0.0257(19) 0.7899(13) 0.147(10) Uani 1 1 d . . .
H2 H 1.4130 -0.0179 0.7954 0.176 Uiso 1 1 calc R . .
F15 F 0.6719(12) -0.1702(13) 0.6047(11) 0.237(11) Uani 1 1 d . . .
F14 F 0.752(3) -0.132(2) 0.6670(12) 0.334(19) Uani 1 1 d . . .
C31 C 0.8872(19) 0.2795(17) 0.6420(13) 0.130(7) Uani 1 1 d . . .
H31 H 0.8361 0.2808 0.6380 0.156 Uiso 1 1 calc R . .
F4 F 0.785(4) 0.218(2) 0.9586(16) 0.42(4) Uani 1 1 d . A .
F21 F 1.206(2) -0.1755(15) 0.4698(14) 0.35(3) Uani 1 1 d . B .
F24 F 0.9569(17) -0.5679(19) 0.458(3) 0.39(3) Uani 1 1 d . B .
C45 C 0.7430(11) -0.3334(14) 0.6108(14) 0.141(9) Uani 1 1 d . . .
H45A H 0.6952 -0.3232 0.6117 0.211 Uiso 1 1 calc R . .
H45B H 0.7403 -0.3671 0.6449 0.211 Uiso 1 1 calc R . .
H45C H 0.7404 -0.3639 0.5750 0.211 Uiso 1 1 calc R . .
C36 C 1.0770(10) 0.0624(10) 0.6347(8) 0.080(4) Uani 1 1 d . . .
F27 F 1.2429(13) -0.4564(18) 0.6240(13) 0.278(14) Uani 1 1 d . B .
F22 F 0.876(2) -0.533(2) 0.4447(15) 0.284(15) Uani 1 1 d . B .
O4 O 0.9195(12) 0.2683(9) 0.8079(9) 0.126(5) Uani 1 1 d . . .
C43 C 0.9740(10) -0.1779(10) 0.6197(9) 0.075(4) Uani 1 1 d . B .
C14 C 0.8536(12) 0.1896(11) 0.7998(9) 0.080(4) Uani 1 1 d . A .
F25 F 1.2896(14) -0.3579(12) 0.5748(11) 0.247(10) Uani 1 1 d . B .
C32 C 0.961(2) 0.349(2) 0.6429(13) 0.146(9) Uani 1 1 d . . .
H32 H 0.9656 0.4023 0.6354 0.175 Uiso 1 1 calc R . .
F2 F 0.4619(19) -0.133(2) 0.9880(13) 0.297(18) Uani 1 1 d . A .
C41 C 1.3390(14) -0.101(2) 0.6268(13) 0.157(10) Uani 1 1 d . . .
H41A H 1.3924 -0.0482 0.6203 0.236 Uiso 1 1 calc R B .
H41B H 1.3310 -0.1415 0.5961 0.236 Uiso 1 1 calc R . .
H41C H 1.3406 -0.1242 0.6650 0.236 Uiso 1 1 calc R . .
O19 O 0.9666(8) -0.2969(8) 0.7162(8) 0.096(3) Uani 1 1 d . . .
F30 F 1.1966(17) -0.353(2) 0.8148(11) 0.39(3) Uani 1 1 d . B .
F29 F 1.105(3) -0.4674(16) 0.8147(13) 0.292(17) Uani 1 1 d . B .
C55 C 1.1332(16) -0.379(2) 0.8087(16) 0.200(19) Uani 1 1 d . . .
F34 F 0.699(2) -0.574(3) 0.6993(17) 0.38(3) Uani 1 1 d . B .
C21 C 0.5789(17) 0.2217(16) 0.8456(12) 0.124(7) Uani 1 1 d . . .
F36 F 0.761(2) -0.6290(16) 0.672(2) 0.33(2) Uani 1 1 d . B .
F3 F 0.429(2) -0.0453(19) 0.965(3) 0.40(3) Uani 1 1 d . A .
C56 C 0.879(4) -0.299(3) 0.791(2) 0.33(4) Uani 1 1 d . . .
F31 F 0.9462(15) -0.2399(17) 0.8313(12) 0.265(14) Uani 1 1 d . B .
F33 F 0.8304(15) -0.3340(14) 0.8321(11) 0.276(13) Uani 1 1 d . B .
F32 F 0.8794(14) -0.2301(15) 0.7666(11) 0.217(8) Uani 1 1 d . B .
F35 F 0.7596(18) -0.6094(19) 0.7490(18) 0.310(17) Uani 1 1 d . B .
C15 C 0.898(2) 0.3388(16) 0.8062(14) 0.177(11) Uani 1 1 d . A .
H15A H 0.9502 0.3934 0.8110 0.266 Uiso 1 1 calc R . .
H15B H 0.8591 0.3308 0.8380 0.266 Uiso 1 1 calc R . .
H15C H 0.8720 0.3377 0.7687 0.266 Uiso 1 1 calc R . .
F28 F 1.0769(14) -0.415(3) 0.8374(19) 0.314(18) Uani 1 1 d . B .
C50 C 0.925(3) -0.541(4) 0.484(2) 0.29(4) Uani 1 1 d . . .
C60 C 0.756(3) -0.5742(18) 0.6995(17) 0.192(16) Uani 1 1 d . . .
C16 C 0.4554(19) -0.086(3) 0.9539(13) 0.178(16) Uani 1 1 d . . .
F17 F 0.4135(14) -0.3086(11) 0.7413(13) 0.222(9) Uani 1 1 d . A .
C30 C 0.430(2) -0.234(2) 0.7278(13) 0.141(7) Uani 1 1 d . . .
F16 F 0.410(2) -0.231(3) 0.6733(13) 0.35(2) Uani 1 1 d . A .
F18 F 0.3677(13) -0.2353(18) 0.752(2) 0.37(2) Uani 1 1 d . A .
F11 F 0.640(3) 0.113(3) 0.6092(11) 0.39(3) Uani 1 1 d . . .
F1 F 0.3875(19) -0.151(3) 0.9277(12) 0.298(17) Uani 1 1 d . A .
F12 F 0.628(2) 0.2072(13) 0.6229(11) 0.299(18) Uani 1 1 d . . .
F10 F 0.555(2) 0.0785(14) 0.593(2) 0.43(3) Uani 1 1 d . A .
C25 C 0.579(4) 0.1251(18) 0.6297(16) 0.21(2) Uani 1 1 d . A .
C19 C 0.6841(15) 0.0874(19) 0.9426(11) 0.064(6) Uani 0.597(14) 1 d P A 1
C18 C 0.611(2) 0.038(2) 0.9611(14) 0.098(9) Uani 0.597(14) 1 d P A 1
H18 H 0.5988 0.0496 0.9992 0.117 Uiso 0.597(14) 1 calc PR A 1
C29 C 0.5126(18) -0.1662(18) 0.7306(13) 0.085(7) Uani 0.597(14) 1 d P A 1
C24 C 0.6076(16) 0.1189(17) 0.7044(13) 0.083(7) Uani 0.597(14) 1 d P A 1
C22 C 0.5891(19) 0.1537(19) 0.8030(15) 0.082(8) Uani 0.597(14) 1 d P A 1
C28 C 0.5640(11) -0.1718(9) 0.6886(9) 0.084(7) Uani 0.597(14) 1 d P A 1
H28 H 0.5403 -0.2198 0.6637 0.101 Uiso 0.597(14) 1 calc PR A 1
C27 C 0.6449(11) -0.1135(9) 0.6811(9) 0.112(12) Uani 0.597(14) 1 d PR A 1
C17 C 0.5467(11) -0.0295(9) 0.9346(9) 0.104(12) Uani 0.597(14) 1 d PR A 1
C23 C 0.5823(11) 0.1643(9) 0.7440(9) 0.107(9) Uani 0.597(14) 1 d PR A 1
H23 H 0.5655 0.2024 0.7296 0.128 Uiso 0.597(14) 1 d PR A 1
C49 C 0.9682(17) -0.4525(18) 0.5060(13) 0.089(7) Uani 0.628(14) 1 d P B 1
C47 C 1.090(2) -0.3102(17) 0.4910(13) 0.079(8) Uani 0.628(14) 1 d P B 1
C58 C 0.8449 -0.4207 0.7464 0.19(3) Uani 0.628(14) 1 d P B 1
H58 H 0.8071 -0.4408 0.7786 0.223 Uiso 0.628(14) 1 calc PR B 1
C54 C 1.1198(15) -0.3920(17) 0.7277(14) 0.088(7) Uani 0.628(14) 1 d P B 1
C52 C 1.1534(15) -0.414(2) 0.6308(14) 0.088(8) Uani 0.628(14) 1 d P B 1
C53 C 1.1638(16) -0.4126(15) 0.6942(13) 0.088(7) Uani 0.628(14) 1 d P B 1
H53 H 1.2026 -0.4269 0.7107 0.106 Uiso 0.628(14) 1 calc PR B 1
C59 C 0.8338(15) -0.4874(16) 0.7051(13) 0.087(7) Uani 0.628(14) 1 d P B 1
C48 C 1.037(2) -0.398(2) 0.4699(12) 0.115(11) Uani 0.628(14) 1 d P B 1
H48 H 1.0495 -0.4165 0.4344 0.138 Uiso 0.628(14) 1 calc PR B 1
C57 C 0.8947(17) -0.3426(16) 0.7472(13) 0.082(7) Uani 0.628(14) 1 d P B 1
C19A C 0.692(4) -0.042(4) 0.665(2) 0.116(16) Uani 0.403(14) 1 d P A 2
C18A C 0.656(2) -0.001(3) 0.6309(18) 0.075(10) Uani 0.403(14) 1 d P A 2
H18A H 0.6322 -0.0257 0.5941 0.090 Uiso 0.403(14) 1 calc PR A 2
C17A C 0.651(4) 0.076(3) 0.647(2) 0.13(2) Uani 0.403(14) 1 d P A 2
C28A C 0.669(2) 0.190(3) 0.9124(16) 0.083(10) Uani 0.403(14) 1 d P A 2
H28A H 0.6641 0.2284 0.9378 0.100 Uiso 0.403(14) 1 calc PR A 2
C29A C 0.630(3) 0.175(2) 0.855(2) 0.093(12) Uani 0.403(14) 1 d P A 2
C24A C 0.490(4) -0.094(4) 0.870(3) 0.101(16) Uani 0.403(14) 1 d P A 2
C23A C 0.454(3) -0.157(5) 0.833(4) 0.14(2) Uani 0.403(14) 1 d P A 2
H23A H 0.4105 -0.2100 0.8467 0.166 Uiso 0.403(14) 1 calc PR A 2
C22A C 0.473(4) -0.151(4) 0.775(3) 0.104(17) Uani 0.403(14) 1 d P A 2
C27A C 0.717(2) 0.149(2) 0.934(3) 0.11(2) Uani 0.403(14) 1 d P A 2
C58A C 1.191(2) -0.3301(18) 0.521(2) 0.074(10) Uani 0.372(14) 1 d P B 2
H58A H 1.2283 -0.3300 0.4915 0.088 Uiso 0.372(14) 1 calc PR B 2
C59A C 1.1768(19) -0.372(2) 0.5761(16) 0.071(9) Uani 0.372(14) 1 d P B 2
C49A C 1.059(4) -0.355(4) 0.777(2) 0.13(2) Uani 0.372(14) 1 d P B 2
C53A C 0.836(5) -0.556(3) 0.602(2) 0.13(2) Uani 0.372(14) 1 d P B 2
H53A H 0.7844 -0.6075 0.5948 0.157 Uiso 0.372(14) 1 calc PR B 2
C54A C 0.900(3) -0.515(4) 0.559(2) 0.086(12) Uani 0.372(14) 1 d P B 2
C48A C 1.015(3) -0.341(3) 0.806(3) 0.093(15) Uiso 0.372(14) 1 d P B 2
H48A H 1.0130 -0.3453 0.8474 0.112 Uiso 0.372(14) 1 calc PR B 2
C52A C 0.858(4) -0.509(4) 0.661(3) 0.10(2) Uiso 0.372(14) 1 d P B 2
C47A C 0.958(4) -0.312(3) 0.768(2) 0.096(13) Uiso 0.372(14) 1 d P B 2
C57A C 1.146(3) -0.292(3) 0.5149(18) 0.087(13) Uani 0.372(14) 1 d P B 2

loop_
_atom_site_aniso_label
_atom_site_aniso_U_11
_atom_site_aniso_U_22
_atom_site_aniso_U_33
_atom_site_aniso_U_23
_atom_site_aniso_U_13
_atom_site_aniso_U_12
Er1 0.1024(6) 0.1123(6) 0.0724(5) -0.0250(4) -0.0098(3) 0.0672(5)
Er2 0.1130(6) 0.1014(5) 0.0729(5) 0.0097(3) 0.0245(4) 0.0680(5)
S8 0.073(2) 0.069(2) 0.103(2) -0.0046(17) 0.0024(18) 0.0315(18)
S4 0.070(2) 0.076(2) 0.102(2) -0.0059(19) 0.0020(17) 0.0329(19)
S5 0.111(3) 0.097(3) 0.102(3) -0.009(2) -0.004(2) 0.063(3)
S1 0.090(3) 0.105(3) 0.102(3) 0.002(2) 0.004(2) 0.054(2)
S3 0.073(3) 0.096(3) 0.108(3) 0.004(3) 0.005(2) 0.034(2)
S7 0.081(3) 0.066(2) 0.120(3) -0.001(2) 0.004(2) 0.025(2)
S2 0.076(3) 0.125(4) 0.133(4) 0.015(3) 0.000(2) 0.047(3)
S6 0.125(4) 0.076(3) 0.129(3) -0.001(2) -0.014(3) 0.046(3)
O15 0.095(8) 0.104(7) 0.069(5) 0.007(5) 0.017(5) 0.057(6)
O14 0.069(6) 0.077(7) 0.129(9) -0.013(6) -0.002(6) 0.030(6)
C34 0.059(8) 0.061(7) 0.070(7) 0.007(5) 0.020(6) 0.022(6)
O5 0.092(9) 0.111(10) 0.110(9) -0.030(7) 0.000(7) 0.042(8)
N1 0.102(10) 0.084(9) 0.052(6) -0.004(5) -0.003(6) 0.043(9)
O9 0.121(8) 0.123(9) 0.060(6) -0.017(5) 0.000(5) 0.081(7)
O6 0.095(7) 0.104(8) 0.081(6) -0.026(6) -0.017(5) 0.056(7)
O7 0.107(9) 0.103(9) 0.103(8) -0.027(7) -0.021(6) 0.065(8)
N2 0.086(9) 0.069(8) 0.073(7) -0.008(6) 0.008(6) 0.033(7)
O13 0.108(8) 0.082(8) 0.102(7) -0.004(6) 0.005(6) 0.052(7)
C8 0.087(11) 0.090(11) 0.060(7) 0.007(6) 0.002(7) 0.038(9)
O18 0.135(11) 0.186(14) 0.102(9) 0.057(9) 0.043(7) 0.109(11)
O12 0.105(9) 0.089(8) 0.128(9) 0.001(7) 0.006(7) 0.044(7)
O17 0.138(12) 0.115(9) 0.096(8) 0.025(6) 0.037(8) 0.080(9)
O8 0.196(15) 0.110(9) 0.094(8) -0.037(7) -0.043(8) 0.099(11)
C40 0.112(15) 0.15(2) 0.059(8) -0.009(10) 0.008(8) 0.082(16)
O11 0.115(9) 0.096(8) 0.094(8) 0.014(6) 0.004(6) 0.066(8)
C9 0.085(11) 0.125(14) 0.058(8) 0.007(7) 0.010(6) 0.070(11)
C20 0.14(3) 1.05(18) 0.21(4) -0.42(8) -0.13(3) 0.29(6)
O16 0.127(10) 0.113(11) 0.091(8) -0.017(7) 0.020(7) 0.057(9)
C13 0.106(13) 0.083(11) 0.060(7) -0.003(7) 0.004(7) 0.063(11)
C3 0.076(9) 0.083(10) 0.069(7) 0.006(6) 0.010(6) 0.037(8)
O2 0.070(6) 0.070(7) 0.133(9) 0.013(6) 0.027(6) 0.021(5)
O10 0.138(12) 0.186(15) 0.112(9) -0.074(10) -0.041(9) 0.123(13)
F26 0.230(19) 0.176(17) 0.239(18) -0.112(15) -0.007(15) 0.087(15)
C46 0.075(10) 0.112(14) 0.078(10) -0.019(9) -0.001(7) 0.047(10)
C37 0.095(11) 0.106(12) 0.057(7) -0.011(6) 0.001(6) 0.059(10)
C39 0.063(8) 0.074(9) 0.069(7) -0.008(6) -0.003(6) 0.042(7)
F6 0.193(15) 0.36(3) 0.177(13) -0.186(17) -0.044(11) 0.141(17)
C42 0.058(8) 0.056(8) 0.079(7) 0.001(6) -0.004(6) 0.025(7)
O20 0.142(13) 0.112(11) 0.107(9) 0.025(8) 0.051(9) 0.087(11)
C38 0.090(11) 0.091(12) 0.067(8) -0.008(7) 0.006(6) 0.041(9)
O3 0.104(9) 0.098(8) 0.093(7) -0.006(6) -0.001(6) 0.069(7)
C7 0.075(8) 0.078(9) 0.048(6) -0.009(5) -0.003(5) 0.038(7)
C44 0.102(13) 0.053(9) 0.065(8) 0.001(6) 0.008(7) 0.016(9)
C35 0.070(9) 0.078(10) 0.092(9) 0.008(7) 0.008(7) 0.030(8)
C6 0.056(7) 0.069(8) 0.061(6) -0.007(5) -0.007(5) 0.023(6)
C10 0.115(14) 0.092(11) 0.062(8) 0.000(7) 0.014(8) 0.062(11)
F23 0.31(3) 0.25(3) 0.21(2) -0.006(18) 0.08(2) 0.15(2)
C1 0.117(16) 0.153(19) 0.153(16) -0.027(14) -0.009(13) 0.108(16)
C5 0.061(8) 0.090(11) 0.093(10) 0.004(7) 0.000(7) 0.021(8)
F8 0.30(3) 0.206(18) 0.31(3) 0.041(17) -0.11(2) 0.157(19)
F7 0.187(18) 0.235(19) 0.219(16) -0.025(15) 0.081(14) 0.107(16)
C11 0.141(18) 0.058(10) 0.20(2) 0.058(12) 0.070(16) 0.012(11)
C51 0.097(13) 0.087(12) 0.165(17) -0.029(12) -0.041(12) 0.059(11)
O1 0.082(7) 0.116(9) 0.099(7) -0.003(6) 0.006(6) 0.054(7)
F5 0.47(5) 0.43(4) 0.45(4) -0.33(4) -0.36(4) 0.40(4)
C12 0.120(14) 0.077(9) 0.061(7) -0.008(6) -0.007(7) 0.059(9)
F20 0.37(3) 0.218(17) 0.208(16) 0.026(13) 0.176(19) 0.182(19)
C33 0.074(9) 0.103(11) 0.065(7) 0.002(7) -0.004(6) 0.043(9)
F13 0.34(3) 0.21(2) 0.25(2) 0.066(19) 0.18(2) 0.09(2)
C26 0.24(3) 0.116(16) 0.055(10) -0.009(10) 0.019(13) 0.079(18)
C4 0.061(8) 0.074(9) 0.081(8) 0.006(7) -0.014(6) 0.022(7)
F9 0.133(12) 0.25(2) 0.29(2) -0.137(19) -0.023(13) 0.006(13)
F19 0.77(8) 1.08(11) 0.36(4) 0.43(6) 0.32(5) 0.86(9)
C2 0.125(18) 0.19(3) 0.18(2) 0.085(19) 0.038(15) 0.12(2)
F15 0.183(15) 0.205(16) 0.203(16) -0.114(15) 0.051(12) 0.007(13)
F14 0.65(6) 0.39(4) 0.130(15) -0.071(19) 0.02(2) 0.39(4)
C31 0.15(2) 0.116(16) 0.161(19) 0.008(14) 0.010(16) 0.093(17)
F4 0.59(8) 0.28(4) 0.19(2) -0.16(3) -0.04(3) 0.06(4)
F21 0.35(4) 0.170(18) 0.26(3) -0.089(18) 0.19(3) -0.06(2)
F24 0.21(2) 0.22(2) 0.72(8) -0.23(4) 0.02(4) 0.10(2)
C45 0.057(10) 0.107(15) 0.24(3) -0.050(16) 0.004(12) 0.025(10)
C36 0.090(11) 0.102(11) 0.050(6) 0.011(6) 0.015(6) 0.049(9)
F27 0.176(16) 0.38(3) 0.33(3) 0.16(2) 0.003(16) 0.17(2)
F22 0.29(3) 0.33(3) 0.27(3) 0.10(2) -0.06(2) 0.18(3)
O4 0.192(16) 0.102(10) 0.112(9) -0.013(7) -0.003(9) 0.095(11)
C43 0.075(9) 0.080(10) 0.076(8) -0.013(7) -0.016(6) 0.043(8)
C14 0.091(12) 0.077(11) 0.058(7) 0.002(6) -0.002(7) 0.031(9)
F25 0.233(19) 0.154(14) 0.215(17) 0.030(12) 0.071(14) -0.008(14)
C32 0.19(3) 0.17(3) 0.144(18) -0.001(17) 0.002(19) 0.14(2)
F2 0.28(3) 0.37(4) 0.23(2) 0.18(2) 0.00(2) 0.16(3)
C41 0.100(15) 0.24(3) 0.18(2) 0.008(19) 0.023(13) 0.120(19)
O19 0.108(8) 0.123(9) 0.072(6) 0.004(6) 0.019(5) 0.068(7)
F30 0.19(2) 0.49(5) 0.150(15) 0.14(2) -0.075(15) -0.08(2)
F29 0.50(5) 0.19(2) 0.22(2) 0.052(16) -0.02(3) 0.19(3)
C55 0.071(14) 0.22(3) 0.22(3) 0.17(3) -0.040(16) 0.005(16)
F34 0.34(3) 0.60(6) 0.43(4) 0.23(4) 0.22(3) 0.39(5)
C21 0.151(19) 0.16(2) 0.109(13) 0.015(13) 0.027(13) 0.112(18)
F36 0.26(3) 0.155(18) 0.47(5) -0.08(3) 0.13(3) 0.033(18)
F3 0.22(3) 0.25(3) 0.75(8) 0.06(4) 0.26(4) 0.13(2)
C56 0.60(9) 0.24(4) 0.33(5) 0.20(4) 0.39(6) 0.34(5)
F31 0.22(2) 0.26(2) 0.189(17) -0.080(17) -0.058(15) 0.019(18)
F33 0.29(2) 0.23(2) 0.169(14) -0.031(13) 0.142(16) 0.027(17)
F32 0.26(2) 0.26(2) 0.217(18) -0.007(15) 0.083(15) 0.198(19)
F35 0.24(3) 0.22(2) 0.39(4) 0.13(3) -0.03(3) 0.06(2)
C15 0.26(3) 0.130(19) 0.21(3) -0.021(17) 0.00(2) 0.15(2)
F28 0.108(13) 0.32(4) 0.51(5) 0.11(4) 0.05(2) 0.103(19)
C50 0.16(3) 0.38(7) 0.15(3) -0.19(4) 0.01(2) 0.01(4)
C60 0.29(4) 0.14(2) 0.23(3) 0.10(2) 0.17(3) 0.17(3)
C16 0.12(2) 0.37(5) 0.088(14) 0.00(2) 0.033(13) 0.15(3)
F17 0.222(18) 0.111(11) 0.32(3) 0.017(13) 0.029(17) 0.074(12)
C30 0.16(3) 0.15(2) 0.120(16) -0.015(14) -0.011(15) 0.09(2)
F16 0.44(5) 0.59(6) 0.165(18) -0.05(3) -0.09(2) 0.36(5)
F18 0.108(13) 0.26(3) 0.65(7) -0.17(3) 0.07(2) 0.017(14)
F11 0.63(7) 0.78(8) 0.098(12) -0.08(2) -0.09(2) 0.59(7)
F1 0.22(3) 0.51(5) 0.166(17) -0.09(2) -0.008(17) 0.18(3)
F12 0.48(5) 0.149(17) 0.144(15) 0.043(11) 0.006(19) 0.07(2)
F10 0.48(5) 0.134(15) 0.64(6) -0.06(2) -0.44(5) 0.12(2)
C25 0.41(6) 0.072(15) 0.16(2) 0.058(15) 0.07(3) 0.12(3)
C19 0.046(12) 0.09(2) 0.045(11) -0.029(10) -0.019(8) 0.029(13)
C18 0.11(2) 0.12(2) 0.082(17) -0.049(16) -0.002(15) 0.07(2)
C29 0.089(18) 0.088(18) 0.077(14) -0.012(12) -0.006(13) 0.044(15)
C24 0.067(14) 0.064(15) 0.099(17) -0.005(12) -0.006(12) 0.018(12)
C22 0.088(19) 0.080(18) 0.11(2) 0.018(15) 0.026(15) 0.063(17)
C28 0.086(17) 0.073(15) 0.095(17) -0.014(12) 0.013(13) 0.040(14)
C27 0.16(3) 0.11(2) 0.13(2) 0.02(2) 0.05(2) 0.11(3)
C17 0.22(4) 0.13(2) 0.050(13) 0.017(13) 0.026(16) 0.16(3)
C23 0.11(2) 0.074(16) 0.15(3) -0.016(16) -0.042(18) 0.057(16)
C49 0.094(18) 0.12(2) 0.075(15) -0.018(14) -0.017(13) 0.069(17)
C47 0.13(2) 0.084(16) 0.061(14) 0.034(12) 0.038(14) 0.078(18)
C58 0.34(7) 0.25(5) 0.11(2) 0.07(3) 0.12(3) 0.26(6)
C54 0.056(13) 0.098(18) 0.118(19) 0.007(14) -0.008(12) 0.045(13)
C52 0.042(13) 0.12(2) 0.102(18) -0.012(15) -0.013(11) 0.040(14)
C53 0.078(15) 0.078(15) 0.098(16) 0.014(11) -0.005(12) 0.032(13)
C59 0.073(14) 0.090(17) 0.096(15) 0.027(13) 0.026(11) 0.039(13)
C48 0.16(3) 0.13(2) 0.059(14) -0.034(14) 0.015(15) 0.08(2)
C57 0.089(18) 0.067(14) 0.087(15) 0.012(12) 0.009(13) 0.036(13)
C19A 0.15(4) 0.13(4) 0.07(3) -0.05(2) -0.02(2) 0.07(4)
C18A 0.063(19) 0.07(2) 0.07(2) -0.023(16) -0.023(14) 0.023(17)
C17A 0.25(7) 0.08(3) 0.11(3) -0.05(2) -0.11(4) 0.11(4)
C28A 0.062(19) 0.11(3) 0.077(19) 0.014(18) -0.010(14) 0.05(2)
C29A 0.10(3) 0.07(2) 0.14(3) -0.03(2) -0.03(2) 0.06(2)
C24A 0.11(4) 0.08(3) 0.12(4) 0.03(3) 0.06(3) 0.05(3)
C23A 0.08(3) 0.18(6) 0.21(7) 0.05(5) 0.04(4) 0.10(4)
C22A 0.08(3) 0.14(4) 0.11(4) 0.02(3) -0.02(3) 0.07(3)
C27A 0.038(19) 0.027(17) 0.27(7) 0.01(3) 0.06(3) 0.010(15)
C58A 0.048(17) 0.033(15) 0.15(3) 0.001(16) 0.001(18) 0.026(14)
C59A 0.047(18) 0.08(2) 0.08(2) 0.016(17) 0.037(15) 0.032(16)
C49A 0.20(6) 0.19(6) 0.06(3) 0.04(3) 0.00(3) 0.14(5)
C53A 0.21(7) 0.06(3) 0.10(3) 0.02(2) 0.00(4) 0.05(3)
C54A 0.10(3) 0.09(3) 0.08(3) -0.02(2) -0.02(2) 0.05(3)
C57A 0.11(4) 0.14(4) 0.043(19) 0.03(2) 0.024(19) 0.09(3)

loop_
_atom_type_symbol
_atom_type_description
_atom_type_scat_dispersion_real
_atom_type_scat_dispersion_imag
_atom_type_scat_source
C C 0.0033 0.0016 'International Tables Vol C Tables 4.2.6.8 and 6.1.1.4'
H H 0.0000 0.0000 'International Tables Vol C Tables 4.2.6.8 and 6.1.1.4'
N N 0.0061 0.0033 'International Tables Vol C Tables 4.2.6.8 and 6.1.1.4'
O O 0.0106 0.0060 'International Tables Vol C Tables 4.2.6.8 and 6.1.1.4'
F F 0.0171 0.0103 'International Tables Vol C Tables 4.2.6.8 and 6.1.1.4'
S S 0.1246 0.1234 'International Tables Vol C Tables 4.2.6.8 and 6.1.1.4'
Er Er -0.2586 4.9576 'International Tables Vol C Tables 4.2.6.8 and 6.1.1.4'

loop_
_geom_angle_atom_site_label_1
_geom_angle_atom_site_label_2
_geom_angle_atom_site_label_3
_geom_angle
O10 Er1 O8 77.1(6)
O10 Er1 O7 99.4(4)
O8 Er1 O7 70.9(5)
O10 Er1 O5 70.5(5)
O8 Er1 O5 125.4(5)
O7 Er1 O5 72.5(5)
O10 Er1 O9 71.8(5)
O8 Er1 O9 70.0(4)
O7 Er1 O9 140.9(4)
O5 Er1 O9 133.2(4)
O10 Er1 O6 141.0(5)
O8 Er1 O6 132.7(4)
O7 Er1 O6 74.9(4)
O5 Er1 O6 71.1(4)
O9 Er1 O6 135.3(4)
O10 Er1 O1 74.7(5)
O8 Er1 O1 135.1(4)
O7 Er1 O1 147.7(4)
O5 Er1 O1 75.6(4)
O9 Er1 O1 68.4(4)
O6 Er1 O1 89.8(4)
O10 Er1 O3 148.3(5)
O8 Er1 O3 71.4(4)
O7 Er1 O3 74.4(4)
O5 Er1 O3 132.9(4)
O9 Er1 O3 93.2(4)
O6 Er1 O3 68.5(4)
O1 Er1 O3 126.6(4)
O10 Er1 N1 129.6(4)
O8 Er1 N1 113.8(5)
O7 Er1 N1 131.0(4)
O5 Er1 N1 120.8(4)
O9 Er1 N1 67.5(4)
O6 Er1 N1 67.9(4)
O1 Er1 N1 63.6(4)
O3 Er1 N1 63.0(4)
O17 Er2 O20 100.4(4)
O17 Er2 O15 74.2(4)
O20 Er2 O15 140.2(5)
O17 Er2 O16 72.5(5)
O20 Er2 O16 69.8(5)
O15 Er2 O16 71.1(4)
O17 Er2 O18 71.4(5)
O20 Er2 O18 77.5(5)
O15 Er2 O18 133.1(4)
O16 Er2 O18 125.0(5)
O17 Er2 O19 141.3(5)
O20 Er2 O19 72.8(4)
O15 Er2 O19 134.9(4)
O16 Er2 O19 133.8(4)
O18 Er2 O19 69.9(5)
O17 Er2 O13 148.3(5)
O20 Er2 O13 75.0(4)
O15 Er2 O13 89.3(4)
O16 Er2 O13 76.5(4)
O18 Er2 O13 135.1(4)
O19 Er2 O13 68.3(4)
O17 Er2 O11 72.8(5)
O20 Er2 O11 148.4(5)
O15 Er2 O11 69.0(4)
O16 Er2 O11 132.6(4)
O18 Er2 O11 71.0(4)
O19 Er2 O11 93.0(4)
O13 Er2 O11 126.7(4)
O17 Er2 N2 130.0(5)
O20 Er2 N2 129.5(4)
O15 Er2 N2 68.6(4)
O16 Er2 N2 122.1(5)
O18 Er2 N2 112.9(5)
O19 Er2 N2 66.3(4)
O13 Er2 N2 63.3(4)
O11 Er2 N2 63.5(4)
C34 S8 C36 96.5(7)
C4 S4 C6 92.0(7)
C31 S5 C33 96.2(12)
C1 S1 C3 93.3(10)
C4 S3 C5 91.9(8)
C35 S7 C34 96.3(7)
C2 S2 C3 97.9(11)
C32 S6 C33 93.0(13)
C47 O15 C57A 46(2)
C47 O15 Er2 134.1(12)
C57A O15 Er2 121.8(17)
C44 O14 C45 109.3(13)
C33 C34 S8 124.2(12)
C33 C34 S7 124.2(12)
S8 C34 S7 111.6(8)
C24A O5 C17 96(3)
C24A O5 Er1 125(3)
C17 O5 Er1 134.6(12)
C13 N1 C9 116.9(15)
C13 N1 Er1 123.3(12)
C9 N1 Er1 118.8(11)
C19A O9 C27 50(3)
C19A O9 Er1 141(3)
C27 O9 Er1 127.4(8)
C19 O6 C27A 40.1(18)
C19 O6 Er1 127.9(11)
C27A O6 Er1 133(2)
C22 O7 C29A 67(2)
C22 O7 Er1 138.8(17)
C29A O7 Er1 132.4(18)
C39 N2 C43 116.6(12)
C39 N2 Er2 123.1(10)
C43 N2 Er2 119.8(10)
C44 O13 Er2 124.5(12)
C9 C8 C7 116.2(16)
C54 O18 C49A 102(3)
C54 O18 Er2 127.4(17)
C49A O18 Er2 131(3)
C40 O12 C41 115.9(17)
C52 O17 C59A 68(2)
C52 O17 Er2 141.4(17)
C59A O17 Er2 136.8(17)
C24 O8 C17A 86(2)
C24 O8 Er1 132.2(16)
C17A O8 Er1 141.4(19)
O11 C40 O12 124.9(19)
O11 C40 C39 130(2)
O12 C40 C39 104.8(18)
C40 O11 Er2 117.0(14)
N1 C9 C8 124.7(17)
N1 C9 C10 112.4(14)
C8 C9 C10 122.8(17)
F6 C20 F5 104(5)
F6 C20 C27A 105(7)
F5 C20 C27A 102(5)
F6 C20 F4 75(7)
F5 C20 F4 67(4)
C27A C20 F4 55(4)
F6 C20 C19 128(5)
F5 C20 C19 117(2)
C27A C20 C19 38.0(17)
F4 C20 C19 92(4)
C54A O16 C49 93(3)
C54A O16 Er2 131(2)
C49 O16 Er2 134.0(17)
N1 C13 C12 128.2(15)
N1 C13 C14 113.2(16)
C12 C13 C14 118.6(15)
C4 C3 S2 122.7(12)
C4 C3 S1 122.5(12)
S2 C3 S1 114.8(9)
C10 O2 C11 114.7(15)
C22A O10 C29 68(4)
C22A O10 Er1 141(3)
C29 O10 Er1 142.1(17)
F19 C46 F20 99(2)
F19 C46 F21 72(4)
F20 C46 F21 110(2)
F19 C46 C47 99(3)
F20 C46 C47 131(2)
F21 C46 C47 118.1(18)
F19 C46 C57A 132(3)
F20 C46 C57A 128(3)
F21 C46 C57A 99(3)
C47 C46 C57A 42(2)
C42 C37 C38 119.6(15)
C42 C37 C36 118.7(13)
C38 C37 C36 121.7(15)
C38 C39 N2 123.8(13)
C38 C39 C40 131.8(16)
N2 C39 C40 104.2(15)
C20 F6 F4 61(5)
C37 C42 C43 115.5(13)
C52A O20 C59 67(5)
C52A O20 Er2 142(5)
C59 O20 Er2 141.3(15)
C39 C38 C37 120.6(15)
C14 O3 Er1 122.6(11)
C12 C7 C6 122.8(13)
C12 C7 C8 116.8(14)
C6 C7 C8 120.3(13)
O13 C44 O14 132.1(15)
O13 C44 C43 118.1(18)
O14 C44 C43 109.8(14)
C36 C35 S7 120.8(13)
C5 C6 C7 126.2(13)
C5 C6 S4 115.9(11)
C7 C6 S4 117.9(9)
O1 C10 O2 124.9(17)
O1 C10 C9 121.9(15)
O2 C10 C9 112.8(16)
C50 F23 F22 47(3)
C2 C1 S1 116.0(15)
C6 C5 S3 121.3(14)
F27 C51 F26 109(2)
F27 C51 F25 99(2)
F26 C51 F25 112(2)
F27 C51 C59A 152(3)
F26 C51 C59A 93(2)
F25 C51 C59A 86(2)
F27 C51 C52 100(2)
F26 C51 C52 113.4(18)
F25 C51 C52 120.2(19)
C59A C51 C52 54.7(16)
C10 O1 Er1 120.9(11)
C20 F5 F4 64(5)
C7 C12 C13 117.0(15)
C46 F20 F19 40.3(14)
C34 C33 S5 123.0(13)
C34 C33 S6 123.7(13)
S5 C33 S6 113.2(9)
C26 F13 C19A 56(2)
F13 C26 F15 110(2)
F13 C26 F14 109(4)
F15 C26 F14 103(3)
F13 C26 C27 131(3)
F15 C26 C27 102(2)
F14 C26 C27 99(2)
F13 C26 C19A 88(3)
F15 C26 C19A 131(4)
F14 C26 C19A 114(3)
C27 C26 C19A 44(2)
C3 C4 S3 121.8(11)
C3 C4 S4 119.4(12)
S3 C4 S4 118.8(9)
C46 F19 F21 57(2)
C46 F19 F20 40.8(14)
F21 F19 F20 76(2)
C1 C2 S2 116.4(16)
C32 C31 S5 117(2)
C27A F4 C20 62(3)
C27A F4 F5 95(4)
C20 F4 F5 49(3)
C27A F4 F6 89(4)
C20 F4 F6 44(2)
F5 F4 F6 74(3)
C46 F21 F19 50.6(19)
C35 C36 C37 127.9(15)
C35 C36 S8 114.7(13)
C37 C36 S8 117.4(11)
C50 F22 F23 51(2)
C14 O4 C15 116(2)
N2 C43 C42 123.8(13)
N2 C43 C44 111.4(14)
C42 C43 C44 124.8(14)
O3 C14 O4 128.2(17)
O3 C14 C13 115.7(15)
O4 C14 C13 116.1(16)
C51 F25 C59A 50.8(16)
C31 C32 S6 120(2)
C47A O19 C57 51(3)
C47A O19 Er2 135(3)
C57 O19 Er2 128.4(14)
F28 F29 C55 46.6(18)
F30 C55 F28 134(3)
F30 C55 F29 102(4)
F28 C55 F29 65(2)
F30 C55 C49A 140(4)
F28 C55 C49A 78(3)
F29 C55 C49A 115(3)
F30 C55 C54 104(3)
F28 C55 C54 119(3)
F29 C55 C54 90(3)
C49A C55 C54 64(2)
F8 C21 F9 107(3)
F8 C21 F7 103(2)
F9 C21 F7 118(2)
F8 C21 C29A 148(3)
F9 C21 C29A 87(2)
F7 C21 C29A 94(2)
F8 C21 C22 99(2)
F9 C21 C22 119(2)
F7 C21 C22 108(2)
C29A C21 C22 50.0(19)
C60 F36 F35 47(2)
F33 C56 F32 116(3)
F33 C56 C57 124(3)
F32 C56 C57 109(3)
F33 C56 F31 91(4)
F32 C56 F31 88(3)
C57 C56 F31 123(5)
F33 C56 C47A 129(4)
F32 C56 C47A 114(3)
C57 C56 C47A 42(2)
F31 C56 C47A 81(4)
C60 F35 F36 42.7(17)
C55 F28 F29 68(3)
C55 F28 C49A 67(3)
F29 F28 C49A 111(3)
F24 C50 F22 103(4)
F24 C50 F23 107(6)
F22 C50 F23 82(3)
F24 C50 C49 124(4)
F22 C50 C49 98(7)
F23 C50 C49 127(3)
F24 C50 C54A 147(8)
F22 C50 C54A 109(5)
F23 C50 C54A 71(3)
C49 C50 C54A 59(2)
F34 C60 F36 119(6)
F34 C60 F35 107(3)
F36 C60 F35 90(3)
F34 C60 C59 114(3)
F36 C60 C59 120(3)
F35 C60 C59 101(4)
F34 C60 C52A 133(3)
F36 C60 C52A 80(3)
F35 C60 C52A 117(4)
C59 C60 C52A 42(2)
F3 C16 F2 125(4)
F3 C16 F1 100(3)
F2 C16 F1 92(4)
F3 C16 C17 108(4)
F2 C16 C17 102(2)
F1 C16 C17 132(2)
F3 C16 C24A 121(4)
F2 C16 C24A 114(3)
F1 C16 C24A 73(3)
C17 C16 C24A 60(2)
F18 C30 F17 98(3)
F18 C30 F16 98(3)
F17 C30 F16 111(3)
F18 C30 C29 124(3)
F17 C30 C29 121(3)
F16 C30 C29 102(3)
F18 C30 C22A 75(3)
F17 C30 C22A 124(3)
F16 C30 C22A 125(3)
C29 C30 C22A 51(2)
C30 F18 C22A 63(3)
C17A F11 C25 104(4)
C17A F11 F10 114(5)
C25 F11 F10 49(3)
C25 F10 F11 62(3)
F10 C25 F12 124(3)
F10 C25 F11 69(3)
F12 C25 F11 90(4)
F10 C25 C24 133(2)
F12 C25 C24 98(3)
F11 C25 C24 92(3)
F10 C25 C17A 84(3)
F12 C25 C17A 109(4)
F11 C25 C17A 35(3)
C24 C25 C17A 60(2)
C18 C19 O6 130(2)
C18 C19 C20 108(3)
O6 C19 C20 119(2)
C19 C18 C17 129(2)
O10 C29 C28 123(2)
O10 C29 C30 125(3)
C28 C29 C30 112(2)
O8 C24 C23 131(2)
O8 C24 C25 117(2)
C23 C24 C25 112(2)
O7 C22 C23 128(2)
O7 C22 C21 117(3)
C23 C22 C21 115(2)
C27 C28 C29 123.6(13)
C28 C27 O9 129.0(7)
C28 C27 C26 130.8(11)
O9 C27 C26 100.0(14)
C18 C17 O5 120.5(19)
C18 C17 C16 130(2)
O5 C17 C16 109.1(18)
C22 C23 C24 117.0(18)
O16 C49 C48 132(3)
O16 C49 C50 114(3)
C48 C49 C50 112(3)
O15 C47 C48 127(2)
O15 C47 C46 116(2)
C48 C47 C46 117(2)
C57 C58 C59 132.3(18)
O18 C54 C53 138(3)
O18 C54 C55 97(2)
C53 C54 C55 124(2)
O17 C52 C53 122(2)
O17 C52 C51 118(2)
C53 C52 C51 119(2)
C54 C53 C52 120(2)
O20 C59 C58 112.8(19)
O20 C59 C60 121(2)
C58 C59 C60 126.3(18)
C49 C48 C47 116(2)
C58 C57 O19 129(2)
C58 C57 C56 115(3)
O19 C57 C56 116(3)
O9 C19A C18A 123(4)
O9 C19A C26 116(5)
C18A C19A C26 120(3)
O9 C19A F13 130(4)
C18A C19A F13 101(3)
C26 C19A F13 35.7(15)
C19A C18A C17A 127(3)
F11 C17A C18A 118(4)
F11 C17A O8 131(4)
C18A C17A O8 108(3)
F11 C17A C25 41(2)
C18A C17A C25 138(3)
O8 C17A C25 93(3)
C29A C28A C27A 125(4)
O7 C29A C28A 126(3)
O7 C29A C21 113(3)
C28A C29A C21 114(3)
O5 C24A C23A 129(5)
O5 C24A C16 95(5)
C23A C24A C16 130(5)
C24A C23A C22A 125(6)
O10 C22A C23A 117(6)
O10 C22A C30 114(5)
C23A C22A C30 124(6)
O10 C22A F18 148(5)
C23A C22A F18 95(5)
C30 C22A F18 41.6(18)
F4 C27A C20 63(5)
F4 C27A C28A 99(4)
C20 C27A C28A 129(4)
F4 C27A O6 125(4)
C20 C27A O6 109(4)
C28A C27A O6 119(5)
C57A C58A C59A 112(3)
O17 C59A C58A 124(3)
O17 C59A C51 111(2)
C58A C59A C51 121(2)
O17 C59A F25 145(3)
C58A C59A F25 91.0(19)
C51 C59A F25 42.8(12)
C48A C49A O18 142(5)
C48A C49A C55 121(5)
O18 C49A C55 97(4)
C48A C49A F28 93(4)
O18 C49A F28 121(4)
C55 C49A F28 35.2(13)
C54A C53A C52A 113(5)
O16 C54A C53A 128(4)
O16 C54A C50 94(4)
C53A C54A C50 137(4)
C49A C48A C47A 113(5)
O20 C52A C53A 131(7)
O20 C52A C60 129(7)
C53A C52A C60 99(4)
O19 C47A C48A 125(5)
O19 C47A C56 107(4)
C48A C47A C56 128(4)
C58A C57A O15 145(3)
C58A C57A C46 107(3)
O15 C57A C46 108(3)

loop_
_geom_bond_atom_site_label_1
_geom_bond_atom_site_label_2
_geom_bond_distance
Er1 O10 2.313(18)
Er1 O8 2.328(14)
Er1 O7 2.331(13)
Er1 O5 2.346(15)
Er1 O9 2.377(9)
Er1 O6 2.408(9)
Er1 O1 2.454(13)
Er1 O3 2.479(13)
Er1 N1 2.500(15)
Er2 O17 2.300(13)
Er2 O20 2.316(15)
Er2 O15 2.348(9)
Er2 O16 2.366(14)
Er2 O18 2.374(14)
Er2 O19 2.398(10)
Er2 O13 2.471(12)
Er2 O11 2.508(14)
Er2 N2 2.512(13)
S8 C34 1.761(13)
S8 C36 1.774(16)
S4 C4 1.749(14)
S4 C6 1.776(14)
S5 C31 1.73(2)
S5 C33 1.740(16)
S1 C1 1.757(19)
S1 C3 1.768(17)
S3 C4 1.721(16)
S3 C5 1.726(17)
S7 C35 1.689(17)
S7 C34 1.779(14)
S2 C2 1.63(2)
S2 C3 1.735(16)
S6 C32 1.75(3)
S6 C33 1.782(17)
O15 C47 1.27(3)
O15 C57A 1.41(5)
O14 C44 1.28(2)
O14 C45 1.48(2)
C34 C33 1.28(2)
O5 C24A 1.05(6)
O5 C17 1.372(18)
N1 C13 1.25(2)
N1 C9 1.35(2)
O9 C19A 1.20(4)
O9 C27 1.516(18)
O6 C19 1.27(2)
O6 C27A 1.50(5)
O7 C22 1.10(3)
O7 C29A 1.29(4)
N2 C39 1.372(19)
N2 C43 1.376(19)
O13 C44 1.178(19)
C8 C9 1.38(2)
C8 C7 1.50(2)
O18 C54 1.16(3)
O18 C49A 1.29(5)
O12 C40 1.41(3)
O12 C41 1.48(2)
O17 C52 1.14(3)
O17 C59A 1.33(3)
O8 C24 1.18(3)
O8 C17A 1.52(5)
C40 O11 1.13(2)
C40 C39 1.52(2)
C9 C10 1.45(2)
C20 F6 1.16(7)
C20 F5 1.23(5)
C20 C27A 1.46(9)
C20 F4 1.48(11)
C20 C19 1.52(3)
O16 C54A 1.11(5)
O16 C49 1.21(3)
C13 C12 1.41(2)
C13 C14 1.56(2)
C3 C4 1.41(2)
O2 C10 1.337(19)
O2 C11 1.53(2)
O10 C22A 1.08(5)
O10 C29 1.27(3)
F26 C51 1.28(2)
C46 F19 1.15(3)
C46 F20 1.168(19)
C46 F21 1.25(2)
C46 C47 1.45(3)
C46 C57A 1.46(4)
C37 C42 1.39(2)
C37 C38 1.44(2)
C37 C36 1.47(2)
C39 C38 1.31(2)
F6 F4 1.63(4)
C42 C43 1.44(2)
O20 C52A 0.82(6)
O20 C59 1.30(2)
O3 C14 1.232(19)
C7 C12 1.386(19)
C7 C6 1.483(18)
C44 C43 1.55(2)
C35 C36 1.32(2)
C6 C5 1.312(19)
C10 O1 1.20(2)
F23 C50 1.39(5)
F23 F22 1.76(3)
C1 C2 1.45(3)
F8 C21 1.20(2)
F7 C21 1.29(2)
C51 F27 1.17(2)
C51 F25 1.30(2)
C51 C59A 1.48(4)
C51 C52 1.54(3)
F5 F4 1.51(6)
F20 F19 1.76(3)
F13 C26 1.11(3)
F13 C19A 1.91(5)
C26 F15 1.19(3)
C26 F14 1.19(4)
C26 C27 1.59(3)
C26 C19A 1.59(6)
F9 C21 1.26(3)
F19 F21 1.42(6)
C31 C32 1.29(3)
F4 C27A 1.35(6)
F24 C50 1.08(5)
F22 C50 1.29(7)
O4 C14 1.32(2)
O4 C15 1.49(2)
F25 C59A 1.91(4)
F2 C16 1.19(4)
O19 C47A 1.19(5)
O19 C57 1.33(3)
F30 C55 1.00(3)
F29 F28 1.36(4)
F29 C55 1.40(4)
C55 F28 1.09(3)
C55 C49A 1.75(6)
C55 C54 1.83(4)
F34 C60 1.03(4)
C21 C29A 1.52(4)
C21 C22 1.63(3)
F36 C60 1.19(3)
F36 F35 1.76(4)
F3 C16 1.07(4)
C56 F33 1.21(3)
C56 F32 1.35(3)
C56 C57 1.36(4)
C56 F31 1.45(7)
C56 C47A 1.63(7)
F35 C60 1.29(4)
F28 C49A 1.85(5)
C50 C49 1.46(6)
C50 C54A 1.87(5)
C60 C59 1.48(4)
C60 C52A 1.82(7)
C16 F1 1.33(4)
C16 C17 1.49(3)
C16 C24A 2.00(6)
F17 C30 1.25(3)
C30 F18 1.24(3)
C30 F16 1.29(3)
C30 C29 1.36(4)
C30 C22A 1.67(7)
F18 C22A 1.81(6)
F11 C17A 1.15(5)
F11 C25 1.29(5)
F11 F10 1.37(5)
F12 C25 1.29(3)
F10 C25 1.10(4)
C25 C24 1.77(5)
C25 C17A 1.93(7)
C19 C18 1.23(4)
C18 C17 1.32(3)
C29 C28 1.36(3)
C24 C23 1.42(3)
C22 C23 1.35(3)
C28 C27 1.3057
C49 C48 1.39(4)
C47 C48 1.45(4)
C58 C57 1.23(3)
C58 C59 1.44(3)
C54 C53 1.27(3)
C52 C53 1.43(4)
C19A C18A 1.43(7)
C18A C17A 1.46(6)
C28A C29A 1.42(5)
C28A C27A 1.46(5)
C24A C23A 1.29(8)
C23A C22A 1.32(8)
C58A C57A 1.29(5)
C58A C59A 1.41(5)
C49A C48A 1.13(7)
C53A C54A 1.39(7)
C53A C52A 1.51(8)
C48A C47A 1.60(7)
